data_4110840
loop_
_publ_author_name
'Priscilla Lugo-Mas'
'Abhishek Dey'
'Liang Xu'
'Steven D. Davin'
'Jason Benedict'
'Werner Kaminsky'
'Keith O. Hodgson'
'Britt Hedman'
'Edward I. Solomon'
'Julie A. Kovacs'

_publ_contact_author_address
;
Department of Chemistry, BOX 351700
University of Washington
Seattle, WA 98195
USA
;
_publ_contact_author_email wernerka@u.washington.edu
_publ_contact_author_name 'Werner Kaminsky'
_publ_section_title
;
 How Does Single Oxygen Atom Addition Affect the Properties of an
 Fe-Nitrile Hydratase Analogue? The Compensatory Role of the Unmodified
 Thiolate
;
_journal_name_full 'Journal of the American Chemical Society'
_journal_page_first 11211
_journal_page_last 11221
_journal_paper_doi 10.1021/ja062706k
_journal_volume 128
_journal_year 2006
_chemical_formula_moiety 'C14 H30 Fe N4 O S2, C6 H7 N O2 S, C2 H3 N, Cl'
_chemical_formula_sum 'C22 H40 Cl Fe N6 O3 S3'
_chemical_formula_weight 624.08
_chemical_name_common SD01
_chemical_name_systematic
; 
SD01
;
_space_group_IT_number 14
_symmetry_cell_setting monoclinic
_symmetry_Int_Tables_number 14
_symmetry_space_group_name_Hall '-P 2ybc'
_symmetry_space_group_name_H-M 'P 1 21/c 1'
_atom_sites_solution_hydrogens geom
_atom_sites_solution_primary direct
_atom_sites_solution_secondary difmap
_audit_creation_method SHELXL-97
_cell_angle_alpha 90.00
_cell_angle_beta 117.413(2)
_cell_angle_gamma 90.00
_cell_formula_units_Z 4
_cell_length_a 13.5500(8)
_cell_length_b 9.9180(6)
_cell_length_c 25.0040(19)
_cell_measurement_reflns_used 156
_cell_measurement_temperature 130(2)
_cell_volume 2982.9(3)
_computing_cell_refinement 'HKL Scalepack (Otwinowski & Minor 1997)'
_computing_data_collection KappaCCD
_computing_data_reduction HKL2000
_computing_molecular_graphics 'maXus, Zortep'
_computing_publication_material 'SHELXL-97 (Sheldrick, 1997)'
_computing_structure_refinement 'SHELXL-97 (Sheldrick, 1997)'
_computing_structure_solution SIR97
_diffrn_ambient_temperature 130(2)
_diffrn_measured_fraction_theta_full 0.977
_diffrn_measured_fraction_theta_max 0.977
_diffrn_measurement_device_type 'Nonius KappaCCD'
_diffrn_measurement_method '\f and \w scans'
_diffrn_radiation_monochromator graphite
_diffrn_radiation_source 'fine-focus sealed tube'
_diffrn_radiation_type MoK\a
_diffrn_radiation_wavelength 0.71073
_diffrn_reflns_av_R_equivalents 0.1133
_diffrn_reflns_av_sigmaI/netI 0.1609
_diffrn_reflns_limit_h_max 15
_diffrn_reflns_limit_h_min -14
_diffrn_reflns_limit_k_max 10
_diffrn_reflns_limit_k_min -9
_diffrn_reflns_limit_l_max 27
_diffrn_reflns_limit_l_min -27
_diffrn_reflns_number 7755
_diffrn_reflns_theta_full 25.00
_diffrn_reflns_theta_max 23.25
_diffrn_reflns_theta_min 3.02
_exptl_absorpt_coefficient_mu 0.839
_exptl_absorpt_correction_T_max 0.9593
_exptl_absorpt_correction_T_min 0.6889
_exptl_absorpt_correction_type multi-scan
_exptl_absorpt_process_details HKL2000
_exptl_crystal_colour purple
_exptl_crystal_density_diffrn 1.390
_exptl_crystal_description plate
_exptl_crystal_F_000 1316
_exptl_crystal_size_max 0.48
_exptl_crystal_size_mid 0.19
_exptl_crystal_size_min 0.05
_refine_diff_density_max 0.468
_refine_diff_density_min -0.439
_refine_diff_density_rms 0.103
_refine_ls_extinction_method none
_refine_ls_goodness_of_fit_ref 0.999
_refine_ls_hydrogen_treatment constr
_refine_ls_matrix_type full
_refine_ls_number_parameters 325
_refine_ls_number_reflns 4170
_refine_ls_number_restraints 0
_refine_ls_restrained_S_all 0.999
_refine_ls_R_factor_all 0.1250
_refine_ls_R_factor_gt 0.0557
_refine_ls_shift/su_max 0.000
_refine_ls_shift/su_mean 0.000
_refine_ls_structure_factor_coef Fsqd
_refine_ls_weighting_details 'calc w=1/[\s^2^(Fo^2^)+(0.0000P)^2^+0.0000P] where P=(Fo^2^+2Fc^2^)/3'
_refine_ls_weighting_scheme calc
_refine_ls_wR_factor_gt 0.0940
_refine_ls_wR_factor_ref 0.1116
_reflns_number_gt 2371
_reflns_number_total 4170
_reflns_threshold_expression >2sigma(I)
_cod_data_source_file ja062706ksi20060418_060313.cif
_cod_data_source_block shelxl
_cod_original_sg_symbol_H-M 'P 21/c'
_cod_database_code 4110840

loop_
_symmetry_equiv_pos_as_xyz
'x, y, z'
'-x, y+1/2, -z+1/2'
'-x, -y, -z'
'x, -y-1/2, z-1/2'

loop_
_atom_site_label
_atom_site_type_symbol
_atom_site_fract_x
_atom_site_fract_y
_atom_site_fract_z
_atom_site_U_iso_or_equiv
_atom_site_adp_type
_atom_site_occupancy
_atom_site_symmetry_multiplicity
_atom_site_calc_flag
_atom_site_refinement_flags
Fe1 Fe 0.41555(7) 0.22933(7) 0.07675(4) 0.0167(3) Uani 1 1 d .
Cl1 Cl 0.34295(13) 0.06046(13) 0.38138(7) 0.0234(4) Uani 1 1 d .
S1 S 0.39382(14) 0.09684(14) 0.14388(7) 0.0187(4) Uani 1 1 d .
S2 S 0.32516(13) 0.08738(14) 0.00455(7) 0.0197(4) Uani 1 1 d .
S3 S 0.14065(15) 1.11740(15) 0.19485(8) 0.0276(5) Uani 1 1 d .
O1 O 0.4235(4) 0.1788(3) 0.20209(17) 0.0254(11) Uani 1 1 d .
O2 O 0.1243(4) 1.1666(4) 0.13661(18) 0.0344(12) Uani 1 1 d .
O3 O 0.0603(4) 1.1516(4) 0.2152(2) 0.0372(13) Uani 1 1 d .
N2 N 0.5562(4) 0.1389(4) 0.1018(2) 0.0139(12) Uani 1 1 d .
N3 N 0.4757(4) 0.3740(4) 0.1406(2) 0.0196(13) Uani 1 1 d .
H3A H 0.4862 0.3406 0.1763 0.024 Uiso 1 1 d R
H3B H 0.5412 0.4051 0.1446 0.024 Uiso 1 1 d R
N4 N 0.2741(5) 0.3118(4) 0.0558(2) 0.0191(13) Uani 1 1 d .
N5 N 0.1956(6) -0.3388(7) -0.0062(3) 0.056(2) Uani 1 1 d .
C1 C 0.5504(5) 0.2633(5) 0.0179(2) 0.0208(15) Uani 1 1 d .
H1A H 0.5924 0.3204 0.0041 0.025 Uiso 1 1 d R
H1B H 0.5132 0.1943 -0.0122 0.025 Uiso 1 1 d R
C2 C 0.6278(5) 0.1996(5) 0.0780(2) 0.0192(15) Uani 1 1 d .
H2A H 0.6728 0.1304 0.0723 0.023 Uiso 1 1 d R
H2B H 0.6769 0.2667 0.1056 0.023 Uiso 1 1 d R
C3 C 0.5894(5) 0.0362(5) 0.1375(3) 0.0157(15) Uani 1 1 d .
C4 C 0.5134(5) -0.0167(5) 0.1616(3) 0.0179(16) Uani 1 1 d .
C5 C 0.6980(5) -0.0340(6) 0.1536(3) 0.0271(17) Uani 1 1 d .
H5A H 0.6935 -0.0803 0.1188 0.033 Uiso 1 1 d R
H5B H 0.7123 -0.0978 0.1851 0.033 Uiso 1 1 d R
H5C H 0.7573 0.0308 0.1671 0.033 Uiso 1 1 d R
C6 C 0.4645(5) -0.1547(5) 0.1326(3) 0.0267(17) Uani 1 1 d .
H6A H 0.4121 -0.1415 0.0911 0.032 Uiso 1 1 d R
H6B H 0.4275 -0.1945 0.1535 0.032 Uiso 1 1 d R
H6C H 0.5229 -0.2134 0.1353 0.032 Uiso 1 1 d R
C7 C 0.5766(5) -0.0289(6) 0.2304(2) 0.0248(17) Uani 1 1 d .
H7A H 0.6370 -0.0915 0.2415 0.030 Uiso 1 1 d R
H7B H 0.5269 -0.0606 0.2453 0.030 Uiso 1 1 d R
H7C H 0.6054 0.0578 0.2476 0.030 Uiso 1 1 d R
C8 C 0.3924(5) 0.4842(5) 0.1215(3) 0.0240(17) Uani 1 1 d .
H8A H 0.3973 0.5376 0.0903 0.029 Uiso 1 1 d R
H8B H 0.4063 0.5428 0.1553 0.029 Uiso 1 1 d R
C9 C 0.2783(5) 0.4205(5) 0.0974(3) 0.0255(17) Uani 1 1 d .
H9A H 0.2670 0.3845 0.1303 0.031 Uiso 1 1 d R
H9B H 0.2212 0.4873 0.0761 0.031 Uiso 1 1 d R
C10 C 0.1812(5) 0.2670(6) 0.0160(3) 0.0220(16) Uani 1 1 d .
C11 C 0.1822(5) 0.1474(5) -0.0233(2) 0.0159(15) Uani 1 1 d .
C12 C 0.0698(5) 0.3200(6) 0.0061(3) 0.0339(18) Uani 1 1 d .
H12A H 0.0571 0.2945 0.0395 0.041 Uiso 1 1 d R
H12B H 0.0126 0.2822 -0.0304 0.041 Uiso 1 1 d R
H12C H 0.0686 0.4165 0.0028 0.041 Uiso 1 1 d R
C13 C 0.1360(5) 0.1951(6) -0.0888(2) 0.0277(17) Uani 1 1 d .
H13A H 0.1294 0.1194 -0.1141 0.033 Uiso 1 1 d R
H13B H 0.1859 0.2603 -0.0915 0.033 Uiso 1 1 d R
H13C H 0.0643 0.2355 -0.1016 0.033 Uiso 1 1 d R
C14 C 0.1101(5) 0.0311(6) -0.0194(3) 0.0289(17) Uani 1 1 d .
H14A H 0.0349 0.0619 -0.0341 0.035 Uiso 1 1 d R
H14B H 0.1383 0.0029 0.0218 0.035 Uiso 1 1 d R
H14C H 0.1119 -0.0434 -0.0434 0.035 Uiso 1 1 d R
C15 C 0.0967(6) -0.4086(7) -0.1191(3) 0.048(2) Uani 1 1 d .
H15A H 0.1505 -0.4447 -0.1302 0.058 Uiso 1 1 d R
H15B H 0.0616 -0.3312 -0.1436 0.058 Uiso 1 1 d R
H15C H 0.0416 -0.4759 -0.1253 0.058 Uiso 1 1 d R
C16 C 0.1530(7) -0.3693(7) -0.0555(4) 0.044(2) Uani 1 1 d .
C17 C 0.1448(5) 0.9399(5) 0.1933(3) 0.0236(16) Uani 1 1 d .
C18 C 0.1861(5) 0.8767(6) 0.1580(3) 0.0284(17) Uani 1 1 d .
H18 H 0.2097 0.9274 0.1347 0.034 Uiso 1 1 d R
C19 C 0.1924(5) 0.7361(6) 0.1576(3) 0.0322(18) Uani 1 1 d .
H19 H 0.2194 0.6930 0.1340 0.039 Uiso 1 1 d R
C20 C 0.1565(5) 0.6609(7) 0.1927(3) 0.040(2) Uani 1 1 d .
H20 H 0.1622 0.5674 0.1933 0.048 Uiso 1 1 d R
C21 C 0.1148(6) 0.7234(6) 0.2270(3) 0.0376(19) Uani 1 1 d .
H21 H 0.0894 0.6723 0.2494 0.045 Uiso 1 1 d R
C22 C 0.1094(5) 0.8628(7) 0.2273(3) 0.0328(18) Uani 1 1 d .
H22 H 0.0818 0.9052 0.2508 0.039 Uiso 1 1 d R
N1 N 0.4675(4) 0.3445(4) 0.0268(2) 0.0190(13) Uani 1 1 d .
H11A H 0.4097 0.3654 -0.0089 0.023 Uiso 1 1 d R
H11B H 0.4986 0.4216 0.0462 0.023 Uiso 1 1 d R
N6 N 0.2603(4) 1.1691(4) 0.2437(2) 0.0248(13) Uani 1 1 d .
H10A H 0.3106 1.1490 0.2314 0.037 Uiso 1 1 d R
H10B H 0.2781 1.1282 0.2787 0.037 Uiso 1 1 d R

loop_
_atom_site_aniso_label
_atom_site_aniso_U_11
_atom_site_aniso_U_22
_atom_site_aniso_U_33
_atom_site_aniso_U_23
_atom_site_aniso_U_13
_atom_site_aniso_U_12
Fe1 0.0260(6) 0.0154(5) 0.0136(5) -0.0006(4) 0.0132(5) 0.0005(4)
Cl1 0.0317(11) 0.0247(8) 0.0166(9) 0.0019(7) 0.0137(8) 0.0025(7)
S1 0.0313(11) 0.0154(8) 0.0169(10) 0.0006(7) 0.0174(9) 0.0010(7)
S2 0.0225(11) 0.0211(8) 0.0171(10) -0.0020(7) 0.0104(8) 0.0012(7)
S3 0.0330(12) 0.0252(9) 0.0272(11) 0.0033(8) 0.0160(10) 0.0057(8)
O1 0.050(3) 0.020(2) 0.018(3) -0.0056(18) 0.025(2) 0.000(2)
O2 0.055(4) 0.030(2) 0.018(3) 0.011(2) 0.016(3) 0.006(2)
O3 0.035(3) 0.039(3) 0.051(3) 0.000(2) 0.032(3) 0.010(2)
N2 0.019(3) 0.014(3) 0.014(3) -0.008(2) 0.012(3) -0.005(2)
N3 0.030(4) 0.013(3) 0.021(3) 0.004(2) 0.016(3) 0.003(2)
N4 0.037(4) 0.012(3) 0.017(3) 0.001(2) 0.020(3) 0.005(2)
N5 0.049(5) 0.077(5) 0.042(5) 0.027(4) 0.020(5) 0.006(4)
C1 0.036(4) 0.019(3) 0.018(4) 0.004(3) 0.021(3) -0.001(3)
C2 0.017(4) 0.029(3) 0.015(4) 0.003(3) 0.009(3) 0.002(3)
C3 0.031(4) 0.006(3) 0.012(4) -0.001(3) 0.012(3) 0.000(3)
C4 0.025(4) 0.011(3) 0.015(4) 0.001(3) 0.007(3) 0.002(3)
C5 0.041(5) 0.030(4) 0.019(4) 0.006(3) 0.022(4) 0.008(3)
C6 0.033(5) 0.023(4) 0.028(4) 0.000(3) 0.018(4) 0.006(3)
C7 0.033(5) 0.030(4) 0.014(4) 0.005(3) 0.014(4) 0.009(3)
C8 0.047(5) 0.018(3) 0.012(4) 0.000(3) 0.018(4) 0.003(3)
C9 0.043(5) 0.025(3) 0.025(4) 0.004(3) 0.029(4) 0.013(3)
C10 0.024(4) 0.025(4) 0.022(4) 0.013(3) 0.015(4) 0.004(3)
C11 0.022(4) 0.015(3) 0.011(4) -0.002(3) 0.007(3) 0.001(3)
C12 0.039(5) 0.042(4) 0.030(5) 0.004(3) 0.024(4) 0.010(3)
C13 0.024(4) 0.039(4) 0.015(4) -0.002(3) 0.005(3) -0.002(3)
C14 0.019(4) 0.042(4) 0.029(4) -0.002(3) 0.014(4) -0.004(3)
C15 0.048(6) 0.047(4) 0.044(5) 0.012(4) 0.017(5) 0.009(4)
C16 0.028(6) 0.039(5) 0.072(7) 0.030(5) 0.031(6) 0.008(4)
C17 0.033(5) 0.023(3) 0.019(4) 0.001(3) 0.015(4) 0.002(3)
C18 0.025(5) 0.039(4) 0.024(4) 0.004(3) 0.014(4) -0.002(3)
C19 0.028(5) 0.021(4) 0.045(5) -0.003(3) 0.015(4) 0.008(3)
C20 0.023(5) 0.044(4) 0.046(5) 0.012(4) 0.010(4) -0.006(4)
C21 0.044(5) 0.029(4) 0.043(5) 0.013(3) 0.023(4) 0.005(4)
C22 0.030(5) 0.056(5) 0.013(4) 0.004(3) 0.010(4) -0.001(4)
N1 0.026(3) 0.016(3) 0.017(3) -0.005(2) 0.012(3) 0.000(2)
N6 0.032(4) 0.023(3) 0.021(3) 0.000(2) 0.014(3) -0.004(2)

loop_
_atom_type_symbol
_atom_type_description
_atom_type_scat_dispersion_real
_atom_type_scat_dispersion_imag
_atom_type_scat_source
C C 0.0033 0.0016 'International Tables Vol C Tables 4.2.6.8 and 6.1.1.4'
H H 0.0000 0.0000 'International Tables Vol C Tables 4.2.6.8 and 6.1.1.4'
O O 0.0106 0.0060 'International Tables Vol C Tables 4.2.6.8 and 6.1.1.4'
N N 0.0061 0.0033 'International Tables Vol C Tables 4.2.6.8 and 6.1.1.4'
S S 0.1246 0.1234 'International Tables Vol C Tables 4.2.6.8 and 6.1.1.4'
Cl Cl 0.1484 0.1585 'International Tables Vol C Tables 4.2.6.8 and 6.1.1.4'
Fe Fe 0.3463 0.8444 'International Tables Vol C Tables 4.2.6.8 and 6.1.1.4'

loop_
_geom_angle_atom_site_label_1
_geom_angle_atom_site_label_2
_geom_angle_atom_site_label_3
_geom_angle
N4 Fe1 N2 176.0(2)
N4 Fe1 N3 84.3(2)
N2 Fe1 N3 95.45(18)
N4 Fe1 N1 100.19(18)
N2 Fe1 N1 83.82(19)
N3 Fe1 N1 87.65(18)
N4 Fe1 S2 86.52(15)
N2 Fe1 S2 93.64(13)
N3 Fe1 S2 170.86(15)
N1 Fe1 S2 94.32(13)
N4 Fe1 S1 89.71(14)
N2 Fe1 S1 86.26(14)
N3 Fe1 S1 88.23(13)
N1 Fe1 S1 168.85(15)
S2 Fe1 S1 91.38(6)
O1 S1 C4 105.9(2)
O1 S1 Fe1 109.08(15)
C4 S1 Fe1 97.62(19)
C11 S2 Fe1 101.44(18)
O3 S3 O2 119.0(3)
O3 S3 N6 108.7(3)
O2 S3 N6 106.9(3)
O3 S3 C17 106.3(3)
O2 S3 C17 107.7(3)
N6 S3 C17 107.8(3)
C3 N2 C2 120.9(5)
C3 N2 Fe1 124.7(4)
C2 N2 Fe1 114.3(3)
C8 N3 Fe1 107.4(3)
C8 N3 H3A 109.9
Fe1 N3 H3A 110.1
C8 N3 H3B 110.4
Fe1 N3 H3B 110.5
H3A N3 H3B 108.5
C10 N4 C9 120.6(5)
C10 N4 Fe1 124.6(4)
C9 N4 Fe1 114.0(4)
N1 C1 C2 107.7(4)
N1 C1 H1A 110.2
C2 C1 H1A 110.1
N1 C1 H1B 110.0
C2 C1 H1B 110.4
H1A C1 H1B 108.5
N2 C2 C1 106.6(5)
N2 C2 H2A 110.1
C1 C2 H2A 110.2
N2 C2 H2B 110.7
C1 C2 H2B 110.7
H2A C2 H2B 108.6
N2 C3 C5 122.4(5)
N2 C3 C4 117.8(5)
C5 C3 C4 119.8(5)
C3 C4 C7 110.2(5)
C3 C4 C6 110.2(5)
C7 C4 C6 110.7(4)
C3 C4 S1 112.1(4)
C7 C4 S1 106.9(4)
C6 C4 S1 106.7(4)
C3 C5 H5A 109.4
C3 C5 H5B 109.0
H5A C5 H5B 109.5
C3 C5 H5C 110.0
H5A C5 H5C 109.5
H5B C5 H5C 109.5
C4 C6 H6A 109.3
C4 C6 H6B 109.2
H6A C6 H6B 109.5
C4 C6 H6C 110.0
H6A C6 H6C 109.5
H6B C6 H6C 109.5
C4 C7 H7A 109.6
C4 C7 H7B 109.4
H7A C7 H7B 109.5
C4 C7 H7C 109.4
H7A C7 H7C 109.5
H7B C7 H7C 109.5
N3 C8 C9 107.9(4)
N3 C8 H8A 109.7
C9 C8 H8A 110.0
N3 C8 H8B 110.4
C9 C8 H8B 110.4
H8A C8 H8B 108.4
N4 C9 C8 106.6(5)
N4 C9 H9A 110.9
C8 C9 H9A 110.3
N4 C9 H9B 110.4
C8 C9 H9B 110.1
H9A C9 H9B 108.6
N4 C10 C12 124.2(6)
N4 C10 C11 118.1(5)
C12 C10 C11 117.7(5)
C13 C11 C10 108.8(4)
C13 C11 C14 109.8(5)
C10 C11 C14 110.1(5)
C13 C11 S2 110.2(4)
C10 C11 S2 109.0(4)
C14 C11 S2 108.8(4)
C10 C12 H12A 109.4
C10 C12 H12B 109.2
H12A C12 H12B 109.5
C10 C12 H12C 109.8
H12A C12 H12C 109.5
H12B C12 H12C 109.5
C11 C13 H13A 109.4
C11 C13 H13B 109.3
H13A C13 H13B 109.5
C11 C13 H13C 109.7
H13A C13 H13C 109.5
H13B C13 H13C 109.5
C11 C14 H14A 109.2
C11 C14 H14B 109.5
H14A C14 H14B 109.5
C11 C14 H14C 109.7
H14A C14 H14C 109.5
H14B C14 H14C 109.5
C16 C15 H15A 109.1
C16 C15 H15B 109.7
H15A C15 H15B 109.5
C16 C15 H15C 109.6
H15A C15 H15C 109.5
H15B C15 H15C 109.5
N5 C16 C15 179.2(9)
C22 C17 C18 119.7(6)
C22 C17 S3 120.9(5)
C18 C17 S3 119.4(5)
C17 C18 C19 119.8(6)
C17 C18 H18 120.5
C19 C18 H18 119.8
C18 C19 C20 119.3(7)
C18 C19 H19 120.3
C20 C19 H19 120.4
C21 C20 C19 120.9(7)
C21 C20 H20 119.8
C19 C20 H20 119.4
C20 C21 C22 119.5(7)
C20 C21 H21 120.2
C22 C21 H21 120.3
C17 C22 C21 120.9(7)
C17 C22 H22 119.5
C21 C22 H22 119.6
C1 N1 Fe1 106.7(3)
C1 N1 H11A 110.6
Fe1 N1 H11A 110.3
C1 N1 H11B 110.2
Fe1 N1 H11B 110.5
H11A N1 H11B 108.6
S3 N6 H10A 109.4
S3 N6 H10B 109.0
H10A N6 H10B 109.5

loop_
_geom_bond_atom_site_label_1
_geom_bond_atom_site_label_2
_geom_bond_distance
Fe1 N4 1.922(5)
Fe1 N2 1.931(5)
Fe1 N3 2.019(4)
Fe1 N1 2.043(4)
Fe1 S2 2.1691(17)
Fe1 S1 2.2552(17)
S1 O1 1.550(4)
S1 C4 1.852(6)
S2 C11 1.831(6)
S3 O3 1.439(4)
S3 O2 1.453(4)
S3 N6 1.600(5)
S3 C17 1.762(6)
N2 C3 1.290(6)
N2 C2 1.482(7)
N3 C8 1.482(7)
N3 H3A 0.8999
N3 H3B 0.9002
N4 C10 1.273(7)
N4 C9 1.481(6)
N5 C16 1.136(9)
C1 N1 1.480(7)
C1 C2 1.519(7)
C1 H1A 0.9700
C1 H1B 0.9700
C2 H2A 0.9699
C2 H2B 0.9700
C3 C5 1.506(8)
C3 C4 1.506(8)
C4 C7 1.535(7)
C4 C6 1.547(7)
C5 H5A 0.9600
C5 H5B 0.9599
C5 H5C 0.9600
C6 H6A 0.9600
C6 H6B 0.9600
C6 H6C 0.9600
C7 H7A 0.9601
C7 H7B 0.9599
C7 H7C 0.9600
C8 C9 1.515(8)
C8 H8A 0.9701
C8 H8B 0.9698
C9 H9A 0.9700
C9 H9B 0.9700
C10 C12 1.507(8)
C10 C11 1.543(7)
C11 C13 1.534(7)
C11 C14 1.543(7)
C12 H12A 0.9601
C12 H12B 0.9599
C12 H12C 0.9600
C13 H13A 0.9600
C13 H13B 0.9600
C13 H13C 0.9599
C14 H14A 0.9601
C14 H14B 0.9602
C14 H14C 0.9600
C15 C16 1.465(10)
C15 H15A 0.9601
C15 H15B 0.9600
C15 H15C 0.9601
C17 C22 1.384(8)
C17 C18 1.392(8)
C18 C19 1.397(7)
C18 H18 0.9301
C19 C20 1.398(8)
C19 H19 0.9300
C20 C21 1.371(9)
C20 H20 0.9301
C21 C22 1.385(8)
C21 H21 0.9300
C22 H22 0.9298
N1 H11A 0.8998
N1 H11B 0.9000
N6 H10A 0.8900
N6 H10B 0.8900

loop_
_geom_torsion_atom_site_label_1
_geom_torsion_atom_site_label_2
_geom_torsion_atom_site_label_3
_geom_torsion_atom_site_label_4
_geom_torsion
N4 Fe1 S1 O1 -79.6(2)
N2 Fe1 S1 O1 100.3(2)
N3 Fe1 S1 O1 4.7(2)
N1 Fe1 S1 O1 73.1(7)
S2 Fe1 S1 O1 -166.12(18)
N4 Fe1 S1 C4 170.6(2)
N2 Fe1 S1 C4 -9.5(2)
N3 Fe1 S1 C4 -105.1(2)
N1 Fe1 S1 C4 -36.7(7)
S2 Fe1 S1 C4 84.07(19)
N4 Fe1 S2 C11 -0.2(2)
N2 Fe1 S2 C11 175.7(2)
N1 Fe1 S2 C11 -100.2(2)
S1 Fe1 S2 C11 89.39(19)
N3 Fe1 N2 C3 95.3(4)
N1 Fe1 N2 C3 -177.7(4)
S2 Fe1 N2 C3 -83.7(4)
S1 Fe1 N2 C3 7.4(4)
N3 Fe1 N2 C2 -83.0(4)
N1 Fe1 N2 C2 4.0(4)
S2 Fe1 N2 C2 98.0(3)
S1 Fe1 N2 C2 -170.9(3)
N4 Fe1 N3 C8 -20.8(4)
N2 Fe1 N3 C8 163.2(3)
N1 Fe1 N3 C8 79.7(4)
S1 Fe1 N3 C8 -110.7(3)
N3 Fe1 N4 C10 -175.6(5)
N1 Fe1 N4 C10 97.8(5)
S2 Fe1 N4 C10 4.1(5)
S1 Fe1 N4 C10 -87.3(5)
N3 Fe1 N4 C9 -5.8(4)
N1 Fe1 N4 C9 -92.4(4)
S2 Fe1 N4 C9 173.8(4)
S1 Fe1 N4 C9 82.4(4)
C3 N2 C2 C1 152.3(5)
Fe1 N2 C2 C1 -29.3(5)
N1 C1 C2 N2 48.1(5)
C2 N2 C3 C5 -4.3(8)
Fe1 N2 C3 C5 177.5(4)
C2 N2 C3 C4 177.9(5)
Fe1 N2 C3 C4 -0.3(7)
N2 C3 C4 C7 -128.2(5)
C5 C3 C4 C7 54.0(7)
N2 C3 C4 C6 109.4(5)
C5 C3 C4 C6 -68.4(7)
N2 C3 C4 S1 -9.3(6)
C5 C3 C4 S1 172.9(4)
O1 S1 C4 C3 -100.3(4)
Fe1 S1 C4 C3 12.1(4)
O1 S1 C4 C7 20.5(4)
Fe1 S1 C4 C7 132.9(3)
O1 S1 C4 C6 138.9(4)
Fe1 S1 C4 C6 -108.7(4)
Fe1 N3 C8 C9 42.5(5)
C10 N4 C9 C8 -159.4(5)
Fe1 N4 C9 C8 30.4(5)
N3 C8 C9 N4 -47.1(6)
C9 N4 C10 C12 1.6(8)
Fe1 N4 C10 C12 170.7(4)
C9 N4 C10 C11 -176.0(4)
Fe1 N4 C10 C11 -6.9(7)
N4 C10 C11 C13 -114.5(6)
C12 C10 C11 C13 67.7(6)
N4 C10 C11 C14 125.1(6)
C12 C10 C11 C14 -52.7(6)
N4 C10 C11 S2 5.8(6)
C12 C10 C11 S2 -172.0(4)
Fe1 S2 C11 C13 116.9(3)
Fe1 S2 C11 C10 -2.5(4)
Fe1 S2 C11 C14 -122.6(3)
O3 S3 C17 C22 -21.6(6)
O2 S3 C17 C22 -150.2(5)
N6 S3 C17 C22 94.7(6)
O3 S3 C17 C18 159.3(5)
O2 S3 C17 C18 30.7(6)
N6 S3 C17 C18 -84.3(6)
C22 C17 C18 C19 -0.7(10)
S3 C17 C18 C19 178.4(5)
C17 C18 C19 C20 0.3(10)
C18 C19 C20 C21 0.4(10)
C19 C20 C21 C22 -0.8(11)
C18 C17 C22 C21 0.3(10)
S3 C17 C22 C21 -178.7(5)
C20 C21 C22 C17 0.4(11)
C2 C1 N1 Fe1 -44.6(5)
N4 Fe1 N1 C1 -157.5(3)
N2 Fe1 N1 C1 22.9(3)
N3 Fe1 N1 C1 118.7(3)
S2 Fe1 N1 C1 -70.3(3)
S1 Fe1 N1 C1 50.3(8)
